data_7210720
loop_
_publ_author_name
'Yang, Yu-Chen'
'Jiang, Xue'
'Zhou, Zhao-Hui'

_publ_section_title
;
 Conversions between dimeric and polymeric ketopiperazinediacetato
 complexes constructed by water-layers
;
_journal_issue 39
_journal_name_full CrystEngComm
_journal_page_first 7999
_journal_paper_doi 10.1039/c3ce26999j
_journal_volume 15
_journal_year 2013
_chemical_formula_sum 'C16 H40 N4 Ni2 O20'
_chemical_formula_weight 725.94
_chemical_name_common 'Tetrahydrated diketopiperazinediacetato dicobalt hexahydrates'
_chemical_name_systematic
;
?
;
_space_group_IT_number 14
_symmetry_cell_setting monoclinic
_symmetry_space_group_name_Hall '-P 2ybc'
_symmetry_space_group_name_H-M 'P 1 21/c 1'
_atom_sites_solution_hydrogens geom
_atom_sites_solution_primary direct
_atom_sites_solution_secondary difmap
_audit_creation_method SHELXL-97
_cell_angle_alpha 90.00
_cell_angle_beta 105.16(4)
_cell_angle_gamma 90.00
_cell_formula_units_Z 2
_cell_length_a 9.726(4)
_cell_length_b 17.322(5)
_cell_length_c 8.608(3)
_cell_measurement_temperature 446(2)
_cell_volume 1399.8(9)
_computing_structure_refinement 'SHELXL-97 (Sheldrick, 1997)'
_computing_structure_solution 'SHELXS-97 (Sheldrick, 1990)'
_diffrn_ambient_temperature 446(2)
_diffrn_measured_fraction_theta_full 0.956
_diffrn_measured_fraction_theta_max 0.956
_diffrn_radiation_monochromator graphite
_diffrn_radiation_source 'fine-focus sealed tube'
_diffrn_radiation_type MoK\a
_diffrn_radiation_wavelength 0.71073
_diffrn_reflns_av_R_equivalents 0.1477
_diffrn_reflns_av_sigmaI/netI 0.2442
_diffrn_reflns_limit_h_max 12
_diffrn_reflns_limit_h_min -12
_diffrn_reflns_limit_k_max 22
_diffrn_reflns_limit_k_min -19
_diffrn_reflns_limit_l_max 10
_diffrn_reflns_limit_l_min -11
_diffrn_reflns_number 7210
_diffrn_reflns_theta_full 27.50
_diffrn_reflns_theta_max 27.50
_diffrn_reflns_theta_min 2.72
_exptl_absorpt_coefficient_mu 1.440
_exptl_absorpt_correction_T_max 0.9718
_exptl_absorpt_correction_T_min 0.8694
_exptl_absorpt_process_details sadabs
_exptl_crystal_density_diffrn 1.722
_exptl_crystal_density_method 'not measured'
_exptl_crystal_F_000 760
_exptl_crystal_size_max 0.10
_exptl_crystal_size_mid 0.10
_exptl_crystal_size_min 0.02
_refine_diff_density_max 0.682
_refine_diff_density_min -0.628
_refine_diff_density_rms 0.153
_refine_ls_extinction_method none
_refine_ls_goodness_of_fit_ref 0.963
_refine_ls_hydrogen_treatment mixed
_refine_ls_matrix_type full
_refine_ls_number_parameters 220
_refine_ls_number_reflns 3077
_refine_ls_number_restraints 15
_refine_ls_restrained_S_all 0.961
_refine_ls_R_factor_all 0.1805
_refine_ls_R_factor_gt 0.0887
_refine_ls_shift/su_max 0.000
_refine_ls_shift/su_mean 0.000
_refine_ls_structure_factor_coef Fsqd
_refine_ls_weighting_details 'calc w=1/[\s^2^(Fo^2^)+(0.0000P)^2^+0.0000P] where P=(Fo^2^+2Fc^2^)/3'
_refine_ls_weighting_scheme calc
_refine_ls_wR_factor_gt 0.1031
_refine_ls_wR_factor_ref 0.1349
_reflns_number_gt 1590
_reflns_number_total 3077
_reflns_threshold_expression >2sigma(I)
_cod_data_source_file c3ce26999j.txt
_cod_data_source_block d
_cod_depositor_comments
;
The following automatic conversions were performed:

'_symmetry_cell_setting' value 'Monoclinic' changed to 'monoclinic'
according to /home/saulius/struct/CIF-dictionaries/cif_core.dic
dictionary named 'cif_core.dic' version 2.4.2 from 2011-04-26.

Automatic conversion script
Id: cif_fix_values 1891 2012-01-12 08:04:46Z andrius 
;
_cod_original_cell_volume 1399.7(9)
_cod_original_sg_symbol_H-M 'P 21/c'
_cod_database_code 7210720

loop_
_symmetry_equiv_pos_as_xyz
'x, y, z'
'-x, y+1/2, -z+1/2'
'-x, -y, -z'
'x, -y-1/2, z-1/2'

loop_
_atom_site_label
_atom_site_type_symbol
_atom_site_fract_x
_atom_site_fract_y
_atom_site_fract_z
_atom_site_U_iso_or_equiv
_atom_site_adp_type
_atom_site_occupancy
_atom_site_symmetry_multiplicity
_atom_site_calc_flag
_atom_site_refinement_flags
Ni1 Ni -0.20990(11) 0.34339(5) -0.30735(11) 0.0102(2) Uani 1 1 d .
N1 N -0.4089(6) 0.3800(3) -0.2709(7) 0.0099(14) Uani 1 1 d .
N2 N -0.6562(7) 0.4690(3) -0.2880(7) 0.0117(15) Uani 1 1 d .
O1 O -0.1950(5) 0.2873(3) -0.0975(5) 0.0146(13) Uani 1 1 d .
O2 O -0.3272(5) 0.2451(3) 0.0628(5) 0.0144(12) Uani 1 1 d .
O3 O -0.5243(6) 0.5643(3) -0.1403(6) 0.0246(15) Uani 1 1 d .
O4 O -0.9622(6) 0.5941(3) -0.4282(6) 0.0207(14) Uani 1 1 d .
O5 O -0.7605(6) 0.5802(3) -0.5086(6) 0.0167(13) Uani 1 1 d .
C1 C -0.3106(9) 0.2820(4) -0.0528(8) 0.0118(18) Uani 1 1 d .
C2 C -0.4412(8) 0.3224(4) -0.1556(8) 0.0134(18) Uani 1 1 d .
H2A H -0.5058 0.2839 -0.2161 0.016 Uiso 1 1 calc R
H2B H -0.4897 0.3486 -0.0855 0.016 Uiso 1 1 calc R
C3 C -0.3967(8) 0.4596(4) -0.2063(8) 0.0121(17) Uani 1 1 d .
H3A H -0.3448 0.4902 -0.2665 0.014 Uiso 1 1 calc R
H3B H -0.3395 0.4579 -0.0955 0.014 Uiso 1 1 calc R
C4 C -0.5334(8) 0.5009(4) -0.2097(8) 0.0111(17) Uani 1 1 d .
C5 C -0.5275(8) 0.3816(4) -0.4225(8) 0.0125(17) Uani 1 1 d .
H5A H -0.5045 0.4187 -0.4964 0.015 Uiso 1 1 calc R
H5B H -0.5352 0.3312 -0.4731 0.015 Uiso 1 1 calc R
C6 C -0.6668(9) 0.4024(4) -0.3940(9) 0.021(2) Uani 1 1 d .
H6A H -0.7342 0.4136 -0.4963 0.026 Uiso 1 1 calc R
H6B H -0.7030 0.3586 -0.3464 0.026 Uiso 1 1 calc R
C7 C -0.7870(8) 0.5074(4) -0.2844(8) 0.0133(18) Uani 1 1 d .
H7A H -0.7728 0.5338 -0.1820 0.016 Uiso 1 1 calc R
H7B H -0.8603 0.4687 -0.2904 0.016 Uiso 1 1 calc R
C8 C -0.8403(9) 0.5659(4) -0.4196(9) 0.0163(19) Uani 1 1 d .
O1W O -0.0781(6) 0.4239(3) -0.1616(5) 0.0155(13) Uani 1 1 d D
O2W O -0.0250(6) 0.2965(3) -0.3531(5) 0.0153(12) Uani 1 1 d D
O3W O 0.2148(7) 0.2558(4) -0.1126(6) 0.0366(17) Uani 1 1 d D
O4W O 0.0683(6) 0.4182(3) 0.1654(6) 0.0185(13) Uani 1 1 d D
O5W O 0.3101(6) 0.3345(3) 0.1607(6) 0.0280(15) Uani 1 1 d D
H1W1 H -0.093(9) 0.4722(11) -0.177(7) 0.034 Uiso 1 1 d D
H1W2 H -0.037(8) 0.416(3) -0.062(3) 0.034 Uiso 1 1 d D
H2W1 H -0.067(7) 0.267(3) -0.430(5) 0.034 Uiso 1 1 d D
H2W2 H 0.016(7) 0.333(3) -0.390(7) 0.034 Uiso 1 1 d D
H3W1 H 0.134(4) 0.273(4) -0.164(7) 0.034 Uiso 1 1 d D
H3W2 H 0.252(6) 0.231(4) -0.177(6) 0.034 Uiso 1 1 d D
H4W1 H 0.020(6) 0.399(3) 0.225(8) 0.034 Uiso 1 1 d D
H4W2 H 0.143(4) 0.392(3) 0.172(8) 0.034 Uiso 1 1 d D
H5W1 H 0.306(7) 0.309(3) 0.076(5) 0.034 Uiso 1 1 d D
H5W2 H 0.377(6) 0.367(3) 0.175(8) 0.034 Uiso 1 1 d D

loop_
_atom_site_aniso_label
_atom_site_aniso_U_11
_atom_site_aniso_U_22
_atom_site_aniso_U_33
_atom_site_aniso_U_23
_atom_site_aniso_U_13
_atom_site_aniso_U_12
Ni1 0.0118(5) 0.0109(5) 0.0080(5) 0.0004(5) 0.0029(4) 0.0012(6)
N1 0.012(4) 0.005(3) 0.012(3) 0.005(3) 0.001(3) 0.004(3)
N2 0.008(3) 0.017(4) 0.011(3) 0.003(3) 0.003(3) 0.005(3)
O1 0.013(3) 0.019(3) 0.012(3) 0.009(2) 0.004(2) 0.000(3)
O2 0.020(3) 0.012(3) 0.012(3) 0.009(2) 0.008(2) -0.001(3)
O3 0.021(4) 0.020(3) 0.036(4) 0.000(3) 0.012(3) 0.004(3)
O4 0.018(3) 0.024(3) 0.025(3) 0.012(3) 0.014(3) 0.014(3)
O5 0.015(3) 0.020(3) 0.017(3) 0.000(2) 0.007(2) 0.002(3)
C1 0.019(5) 0.007(4) 0.006(4) -0.002(3) -0.002(3) -0.002(4)
C2 0.008(4) 0.021(5) 0.011(4) 0.001(3) 0.002(3) -0.005(4)
C3 0.016(4) 0.011(4) 0.009(4) 0.002(3) 0.004(3) -0.001(4)
C4 0.011(4) 0.016(4) 0.005(4) 0.002(3) -0.001(3) 0.004(4)
C5 0.015(4) 0.013(4) 0.006(4) -0.004(3) -0.004(3) -0.003(4)
C6 0.027(5) 0.018(5) 0.021(5) -0.004(4) 0.009(4) 0.002(4)
C7 0.011(4) 0.022(5) 0.009(4) 0.003(3) 0.007(3) -0.004(4)
C8 0.019(5) 0.013(4) 0.017(4) -0.004(4) 0.005(4) -0.008(4)
O1W 0.020(3) 0.013(3) 0.010(3) 0.003(2) -0.001(3) 0.000(3)
O2W 0.010(3) 0.016(3) 0.017(3) -0.003(2) -0.001(2) 0.000(3)
O3W 0.029(4) 0.046(5) 0.029(4) -0.003(3) -0.003(3) 0.021(4)
O4W 0.025(4) 0.018(3) 0.017(3) 0.005(3) 0.013(3) 0.007(3)
O5W 0.027(4) 0.025(4) 0.034(4) -0.012(3) 0.013(3) -0.009(3)

loop_
_atom_type_symbol
_atom_type_description
_atom_type_scat_dispersion_real
_atom_type_scat_dispersion_imag
_atom_type_scat_source
C C 0.0033 0.0016 'International Tables Vol C Tables 4.2.6.8 and 6.1.1.4'
H H 0.0000 0.0000 'International Tables Vol C Tables 4.2.6.8 and 6.1.1.4'
N N 0.0061 0.0033 'International Tables Vol C Tables 4.2.6.8 and 6.1.1.4'
O O 0.0106 0.0060 'International Tables Vol C Tables 4.2.6.8 and 6.1.1.4'
Ni Ni 0.3393 1.1124 'International Tables Vol C Tables 4.2.6.8 and 6.1.1.4'

loop_
_geom_angle_atom_site_label_1
_geom_angle_atom_site_label_2
_geom_angle_atom_site_label_3
_geom_angle
_geom_angle_site_symmetry_1
_geom_angle_site_symmetry_3
O1 Ni1 O5 167.0(2) . 3_464
O1 Ni1 O2 91.6(2) . 4_565
O5 Ni1 O2 96.72(19) 3_464 4_565
O1 Ni1 O1W 83.9(2) . .
O5 Ni1 O1W 88.4(2) 3_464 .
O2 Ni1 O1W 174.0(2) 4_565 .
O1 Ni1 O2W 96.7(2) . .
O5 Ni1 O2W 93.41(19) 3_464 .
O2 Ni1 O2W 89.5(2) 4_565 .
O1W Ni1 O2W 87.1(2) . .
O1 Ni1 N1 82.4(2) . .
O5 Ni1 N1 88.4(2) 3_464 .
O2 Ni1 N1 84.6(2) 4_565 .
O1W Ni1 N1 98.7(2) . .
O2W Ni1 N1 174.0(2) . .
C3 N1 C2 112.4(5) . .
C3 N1 C5 106.1(5) . .
C2 N1 C5 110.0(6) . .
C3 N1 Ni1 110.2(4) . .
C2 N1 Ni1 104.7(4) . .
C5 N1 Ni1 113.5(4) . .
C4 N2 C7 118.6(6) . .
C4 N2 C6 123.6(7) . .
C7 N2 C6 117.4(6) . .
C1 O1 Ni1 116.0(5) . .
C1 O2 Ni1 131.0(5) . 4_566
C8 O5 Ni1 128.6(5) . 3_464
O2 C1 O1 126.3(7) . .
O2 C1 C2 116.4(7) . .
O1 C1 C2 117.2(6) . .
N1 C2 C1 113.9(6) . .
N1 C3 C4 116.9(6) . .
O3 C4 N2 123.6(7) . .
O3 C4 C3 117.3(7) . .
N2 C4 C3 119.1(6) . .
C6 C5 N1 112.9(6) . .
N2 C6 C5 112.2(7) . .
N2 C7 C8 114.5(6) . .
O5 C8 O4 127.6(7) . .
O5 C8 C7 117.2(7) . .
O4 C8 C7 115.2(7) . .

loop_
_geom_bond_atom_site_label_1
_geom_bond_atom_site_label_2
_geom_bond_distance
_geom_bond_site_symmetry_2
Ni1 O1 2.022(4) .
Ni1 O5 2.027(5) 3_464
Ni1 O2 2.058(5) 4_565
Ni1 O1W 2.078(5) .
Ni1 O2W 2.103(5) .
Ni1 N1 2.136(6) .
N1 C3 1.480(8) .
N1 C2 1.498(8) .
N1 C5 1.499(8) .
N2 C4 1.328(9) .
N2 C7 1.443(9) .
N2 C6 1.459(9) .
O1 C1 1.284(9) .
O2 C1 1.228(8) .
O2 Ni1 2.058(5) 4_566
O3 C4 1.242(8) .
O4 C8 1.267(9) .
O5 C8 1.249(8) .
O5 Ni1 2.027(5) 3_464
C1 C2 1.516(10) .
C3 C4 1.504(10) .
C5 C6 1.483(10) .
C7 C8 1.528(10) .
